data_7039320
loop_
_publ_author_name
'Vr\'ana, Jan'
'Ketkov, Sergey'
'Jambor, Roman'
'R\%u\<zi\<cka, Ale\<s'
'Ly\<cka, Anton\'in'
'Dost\'al, Libor'

_publ_section_title
;
 Germylenes and stannylenes stabilized within N2PE rings (E = Ge or Sn):
 combined experimental and theoretical study.
;
_journal_issue 25
_journal_name_full 'Dalton transactions (Cambridge, England : 2003)'
_journal_page_first 10343
_journal_page_last 10354
_journal_paper_doi 10.1039/c6dt01616b
_journal_volume 45
_journal_year 2016
_chemical_formula_moiety 'C28 H68 K2 N8 P2'
_chemical_formula_sum 'C28 H68 K2 N8 P2'
_chemical_formula_weight 657.04
_chemical_name_systematic
; 
 ? 
;
_space_group_IT_number 15
_symmetry_cell_setting monoclinic
_symmetry_space_group_name_Hall '-C 2yc'
_symmetry_space_group_name_H-M 'C 1 2/c 1'
_atom_sites_solution_hydrogens geom
_atom_sites_solution_primary direct
_atom_sites_solution_secondary difmap
_audit_creation_method SHELXL-97
_audit_update_record
;
2016-02-02 deposited with the CCDC.
2016-05-18 downloaded from the CCDC.
;
_cell_angle_alpha 90
_cell_angle_beta 105.712(3)
_cell_angle_gamma 90
_cell_formula_units_Z 4
_cell_length_a 14.5542(4)
_cell_length_b 15.0050(2)
_cell_length_c 19.2902(4)
_cell_measurement_reflns_used 12978
_cell_measurement_temperature 150(1)
_cell_measurement_theta_max 27.5
_cell_measurement_theta_min 1
_cell_volume 4055.30(16)
_computing_cell_refinement 'COLLECT and DENZO'
_computing_data_collection 'COLLECT (Hooft, 1998) and DENZO (Otwinowski & Minor, 1997)'
_computing_data_reduction 'COLLECT and DENZO'
_computing_molecular_graphics 'PLATON (Spek, 2003)'
_computing_publication_material 'SHELXL-97 (Sheldrick, 2008)'
_computing_structure_refinement 'SHELXL-97 (Sheldrick, 1997)'
_computing_structure_solution 'SIR92 (Altomare et al., 1994)'
_diffrn_ambient_temperature 150(1)
_diffrn_detector_area_resol_mean 9.091
_diffrn_measured_fraction_theta_full 0.980
_diffrn_measured_fraction_theta_max 0.980
_diffrn_measurement_device_type 'Bruker Nonius KappaCCD area detector'
_diffrn_measurement_method '\f and \w scans to fill the Ewald sphere'
_diffrn_radiation_monochromator graphite
_diffrn_radiation_source 'fine-focus sealed tube'
_diffrn_radiation_type MoK\a
_diffrn_radiation_wavelength 0.71073
_diffrn_reflns_av_R_equivalents 0.0239
_diffrn_reflns_av_sigmaI/netI 0.0246
_diffrn_reflns_limit_h_max 18
_diffrn_reflns_limit_h_min -18
_diffrn_reflns_limit_k_max 19
_diffrn_reflns_limit_k_min -16
_diffrn_reflns_limit_l_max 23
_diffrn_reflns_limit_l_min -25
_diffrn_reflns_number 12934
_diffrn_reflns_theta_full 27.06
_diffrn_reflns_theta_max 27.06
_diffrn_reflns_theta_min 1.99
_diffrn_standards_number 0
_exptl_absorpt_coefficient_mu 0.339
_exptl_absorpt_correction_T_max 0.946
_exptl_absorpt_correction_T_min 0.902
_exptl_absorpt_correction_type integration
_exptl_absorpt_process_details
;
Gaussian integration (Coppens, 1970)
;
_exptl_crystal_colour colourless
_exptl_crystal_density_diffrn 1.076
_exptl_crystal_density_method 'not measured'
_exptl_crystal_description block
_exptl_crystal_F_000 1440
_exptl_crystal_size_max 0.52
_exptl_crystal_size_mid 0.31
_exptl_crystal_size_min 0.20
_refine_diff_density_max 0.419
_refine_diff_density_min -0.229
_refine_diff_density_rms 0.044
_refine_ls_extinction_method none
_refine_ls_goodness_of_fit_ref 1.100
_refine_ls_hydrogen_treatment constr
_refine_ls_matrix_type full
_refine_ls_number_parameters 182
_refine_ls_number_reflns 4387
_refine_ls_number_restraints 0
_refine_ls_restrained_S_all 1.100
_refine_ls_R_factor_all 0.0479
_refine_ls_R_factor_gt 0.0344
_refine_ls_shift/su_max 0.000
_refine_ls_shift/su_mean 0.000
_refine_ls_structure_factor_coef Fsqd
_refine_ls_weighting_details 'calc w=1/[\s^2^(Fo^2^)+(0.0290P)^2^+4.8675P] where P=(Fo^2^+2Fc^2^)/3'
_refine_ls_weighting_scheme calc
_refine_ls_wR_factor_gt 0.0802
_refine_ls_wR_factor_ref 0.0908
_reflns_number_gt 3616
_reflns_number_total 4387
_reflns_threshold_expression >2sigma(I)
_cod_data_source_file c6dt01616b2.cif
_cod_data_source_block 18
_cod_depositor_comments 'Adding full bibliography for 7039310--7039320.cif.'
_cod_original_sg_symbol_H-M 'C 2/c'
_cod_database_code 7039320

loop_
_symmetry_equiv_pos_as_xyz
'x, y, z'
'-x, y, -z+1/2'
'x+1/2, y+1/2, z'
'-x+1/2, y+1/2, -z+1/2'
'-x, -y, -z'
'x, -y, z-1/2'
'-x+1/2, -y+1/2, -z'
'x+1/2, -y+1/2, z-1/2'

loop_
_atom_site_label
_atom_site_type_symbol
_atom_site_fract_x
_atom_site_fract_y
_atom_site_fract_z
_atom_site_U_iso_or_equiv
_atom_site_adp_type
_atom_site_occupancy
_atom_site_symmetry_multiplicity
_atom_site_calc_flag
_atom_site_refinement_flags
K1 K 0.10795(2) 0.20995(2) 0.23985(2) 0.02719(10) Uani 1 1 d .
P2 P 0.0000 0.42022(4) 0.2500 0.02225(13) Uani 1 2 d S
P1 P 0.0000 0.00779(4) 0.2500 0.02383(13) Uani 1 2 d S
N1 N 0.04364(10) 0.07203(9) 0.31667(7) 0.0254(3) Uani 1 1 d .
N2 N -0.00601(10) 0.35632(9) 0.18284(7) 0.0251(3) Uani 1 1 d .
C12 C 0.28340(14) 0.34551(12) 0.28821(11) 0.0386(4) Uani 1 1 d .
H12A H 0.3407 0.3805 0.3013 0.046 Uiso 1 1 d R
H12B H 0.2394 0.3672 0.3134 0.046 Uiso 1 1 d R
H12C H 0.2550 0.3500 0.2373 0.046 Uiso 1 1 d R
N4 N 0.25230(11) 0.16795(11) 0.16361(8) 0.0342(3) Uani 1 1 d .
N3 N 0.30645(10) 0.25277(10) 0.30770(8) 0.0292(3) Uani 1 1 d .
C1 C 0.09614(12) 0.03372(11) 0.38677(9) 0.0276(3) Uani 1 1 d .
C5 C -0.01156(12) 0.39477(11) 0.11149(8) 0.0262(3) Uani 1 1 d .
C6 C -0.11468(13) 0.38877(13) 0.06500(9) 0.0357(4) Uani 1 1 d .
H6A H -0.1355 0.3279 0.0623 0.043 Uiso 1 1 d R
H6B H -0.1184 0.4103 0.0175 0.043 Uiso 1 1 d R
H6C H -0.1549 0.4244 0.0861 0.043 Uiso 1 1 d R
C10 C 0.34315(14) 0.21357(14) 0.19199(11) 0.0414(5) Uani 1 1 d .
H10A H 0.3375 0.2737 0.1728 0.050 Uiso 1 1 d R
H10B H 0.3914 0.1831 0.1747 0.050 Uiso 1 1 d R
C7 C 0.02220(16) 0.49164(13) 0.11270(10) 0.0390(4) Uani 1 1 d .
H7A H -0.0177 0.5291 0.1326 0.047 Uiso 1 1 d R
H7B H 0.0185 0.5105 0.0645 0.047 Uiso 1 1 d R
H7C H 0.0870 0.4959 0.1417 0.047 Uiso 1 1 d R
C9 C 0.37670(12) 0.21819(14) 0.27324(11) 0.0405(5) Uani 1 1 d .
H9A H 0.3955 0.1589 0.2918 0.049 Uiso 1 1 d R
H9B H 0.4330 0.2558 0.2867 0.049 Uiso 1 1 d R
C8 C 0.05150(14) 0.33787(14) 0.07730(10) 0.0390(4) Uani 1 1 d .
H8A H 0.1167 0.3424 0.1056 0.047 Uiso 1 1 d R
H8B H 0.0463 0.3588 0.0294 0.047 Uiso 1 1 d R
H8C H 0.0313 0.2768 0.0755 0.047 Uiso 1 1 d R
C3 C 0.19673(15) 0.00616(17) 0.38525(12) 0.0506(6) Uani 1 1 d .
H3A H 0.1927 -0.0371 0.3479 0.061 Uiso 1 1 d R
H3B H 0.2299 -0.0192 0.4309 0.061 Uiso 1 1 d R
H3C H 0.2307 0.0576 0.3759 0.061 Uiso 1 1 d R
C14 C 0.25616(16) 0.07701(14) 0.18944(14) 0.0514(6) Uani 1 1 d .
H14A H 0.3081 0.0464 0.1780 0.062 Uiso 1 1 d R
H14B H 0.1973 0.0473 0.1667 0.062 Uiso 1 1 d R
H14C H 0.2657 0.0770 0.2407 0.062 Uiso 1 1 d R
C4 C 0.10466(18) 0.10499(15) 0.44373(11) 0.0518(6) Uani 1 1 d .
H4A H 0.1350 0.1566 0.4306 0.062 Uiso 1 1 d R
H4B H 0.1421 0.0829 0.4893 0.062 Uiso 1 1 d R
H4C H 0.0422 0.1208 0.4473 0.062 Uiso 1 1 d R
C2 C 0.04677(18) -0.04787(17) 0.40795(12) 0.0569(6) Uani 1 1 d .
H2A H -0.0179 -0.0327 0.4061 0.068 Uiso 1 1 d R
H2B H 0.0800 -0.0657 0.4560 0.068 Uiso 1 1 d R
H2C H 0.0471 -0.0960 0.3753 0.068 Uiso 1 1 d R
C13 C 0.22829(19) 0.1690(2) 0.08510(12) 0.0637(7) Uani 1 1 d .
H13A H 0.2252 0.2294 0.0683 0.076 Uiso 1 1 d R
H13B H 0.1675 0.1407 0.0659 0.076 Uiso 1 1 d R
H13C H 0.2763 0.1373 0.0693 0.076 Uiso 1 1 d R
C11 C 0.34449(16) 0.24524(16) 0.38583(11) 0.0485(5) Uani 1 1 d .
H11A H 0.4027 0.2787 0.4012 0.058 Uiso 1 1 d R
H11B H 0.3570 0.1837 0.3986 0.058 Uiso 1 1 d R
H11C H 0.2987 0.2683 0.4089 0.058 Uiso 1 1 d R

loop_
_atom_site_aniso_label
_atom_site_aniso_U_11
_atom_site_aniso_U_22
_atom_site_aniso_U_33
_atom_site_aniso_U_23
_atom_site_aniso_U_13
_atom_site_aniso_U_12
K1 0.01980(17) 0.02670(18) 0.0360(2) 0.00722(15) 0.00916(14) 0.00068(14)
P2 0.0256(3) 0.0206(3) 0.0205(3) 0.000 0.0060(2) 0.000
P1 0.0271(3) 0.0209(3) 0.0234(3) 0.000 0.0066(2) 0.000
N1 0.0277(7) 0.0245(7) 0.0236(7) 0.0017(5) 0.0064(5) -0.0005(6)
N2 0.0316(7) 0.0239(7) 0.0188(6) 0.0005(5) 0.0050(5) 0.0013(6)
C12 0.0340(10) 0.0313(10) 0.0509(12) -0.0022(8) 0.0125(8) -0.0033(8)
N4 0.0313(8) 0.0370(8) 0.0347(8) -0.0075(7) 0.0098(6) 0.0030(7)
N3 0.0261(7) 0.0298(7) 0.0308(7) -0.0018(6) 0.0060(6) -0.0013(6)
C1 0.0281(8) 0.0299(8) 0.0230(8) 0.0003(6) 0.0041(6) -0.0017(7)
C5 0.0336(9) 0.0266(8) 0.0190(7) 0.0005(6) 0.0082(6) 0.0016(7)
C6 0.0372(10) 0.0436(10) 0.0235(8) 0.0019(7) 0.0033(7) 0.0041(8)
C10 0.0346(10) 0.0444(11) 0.0534(12) -0.0083(9) 0.0260(9) -0.0035(9)
C7 0.0571(12) 0.0344(10) 0.0264(9) 0.0039(7) 0.0128(8) -0.0064(9)
C9 0.0220(8) 0.0460(11) 0.0525(12) -0.0106(9) 0.0082(8) -0.0001(8)
C8 0.0452(11) 0.0449(11) 0.0303(9) 0.0003(8) 0.0159(8) 0.0087(9)
C3 0.0394(11) 0.0674(15) 0.0403(11) -0.0036(10) 0.0024(9) 0.0120(10)
C14 0.0466(12) 0.0336(11) 0.0774(16) -0.0105(10) 0.0223(11) 0.0000(9)
C4 0.0685(15) 0.0504(13) 0.0314(10) -0.0057(9) 0.0051(10) 0.0106(11)
C2 0.0597(14) 0.0605(14) 0.0409(12) 0.0212(11) -0.0028(10) -0.0174(12)
C13 0.0640(15) 0.0883(19) 0.0376(12) -0.0158(12) 0.0116(11) 0.0241(14)
C11 0.0497(12) 0.0555(13) 0.0346(10) -0.0005(9) 0.0015(9) -0.0085(11)

loop_
_atom_type_symbol
_atom_type_description
_atom_type_scat_dispersion_real
_atom_type_scat_dispersion_imag
_atom_type_scat_source
C C 0.0033 0.0016 'International Tables Vol C Tables 4.2.6.8 and 6.1.1.4'
H H 0.0000 0.0000 'International Tables Vol C Tables 4.2.6.8 and 6.1.1.4'
N N 0.0061 0.0033 'International Tables Vol C Tables 4.2.6.8 and 6.1.1.4'
P P 0.1023 0.0942 'International Tables Vol C Tables 4.2.6.8 and 6.1.1.4'
K K 0.2009 0.2494 'International Tables Vol C Tables 4.2.6.8 and 6.1.1.4'

loop_
_exptl_crystal_face_index_h
_exptl_crystal_face_index_k
_exptl_crystal_face_index_l
_exptl_crystal_face_perp_dist
1 -1 0 0.173
-1 1 0 0.257
1 1 0 0.155
-1 -1 0 0.137
0 0 -1 0.100
0 0 1 0.092
0 -1 0 0.172
1 0 0 0.162
0 1 0 0.248
-1 0 0 0.241
-1 1 1 0.235
1 -1 -1 0.154
-1 -1 1 0.123
1 1 -1 0.139

loop_
_geom_angle_atom_site_label_1
_geom_angle_atom_site_label_2
_geom_angle_atom_site_label_3
_geom_angle
_geom_angle_site_symmetry_1
_geom_angle_site_symmetry_3
N2 K1 N1 122.19(4) . .
N2 K1 N3 114.58(4) . .
N1 K1 N3 110.71(4) . .
N2 K1 N4 113.59(4) . .
N1 K1 N4 118.99(4) . .
N3 K1 N4 60.94(4) . .
N2 K1 N1 95.70(4) . 2
N1 K1 N1 51.39(5) . 2
N3 K1 N1 149.22(4) . 2
N4 K1 N1 102.99(4) . 2
N2 K1 C12 87.52(5) . .
N1 K1 C12 131.24(5) . .
N3 K1 C12 27.06(4) . .
N4 K1 C12 70.14(5) . .
N1 K1 C12 173.12(5) 2 .
N2 K1 N2 49.40(5) . 2
N1 K1 N2 89.84(4) . 2
N3 K1 N2 99.60(4) . 2
N4 K1 N2 148.84(4) . 2
N1 K1 N2 104.57(4) 2 2
C12 K1 N2 82.14(4) . 2
N2 K1 K1 63.87(3) . 2
N1 K1 K1 58.38(3) . 2
N3 K1 K1 144.83(3) . 2
N4 K1 K1 154.12(3) . 2
N1 K1 K1 53.75(3) 2 2
C12 K1 K1 133.00(4) . 2
N2 K1 K1 50.86(3) 2 2
N2 K1 C14 137.00(5) . .
N1 K1 C14 92.73(5) . .
N3 K1 C14 67.25(5) . .
N4 K1 C14 26.27(5) . .
N1 K1 C14 87.18(5) 2 .
C12 K1 C14 86.33(5) . .
N2 K1 C14 166.64(5) 2 .
K1 K1 C14 140.13(4) 2 .
N2 K1 P1 118.91(3) . .
N1 K1 P1 27.30(3) . .
N3 K1 P1 125.64(3) . .
N4 K1 P1 103.78(3) . .
N1 K1 P1 27.56(3) 2 .
C12 K1 P1 152.03(4) . .
N2 K1 P1 107.38(3) 2 .
K1 K1 P1 61.674(7) 2 .
C14 K1 P1 80.08(4) . .
N2 K1 P2 25.71(3) . .
N1 K1 P2 113.84(3) . .
N3 K1 P2 100.34(3) . .
N4 K1 P2 127.17(3) . .
N1 K1 P2 109.82(3) 2 .
C12 K1 P2 75.48(4) . .
N2 K1 P2 26.65(2) 2 .
K1 K1 P2 62.606(7) 2 .
C14 K1 P2 153.41(4) . .
P1 K1 P2 124.280(11) . .
N2 K1 H12C 78.1 . .
N1 K1 H12C 148.4 . .
N3 K1 H12C 39.4 . .
N4 K1 H12C 62.2 . .
N1 K1 H12C 158.5 2 .
C12 K1 H12C 17.4 . .
N2 K1 H12C 87.2 2 .
K1 K1 H12C 135.5 2 .
C14 K1 H12C 83.8 . .
P1 K1 H12C 162.3 . .
P2 K1 H12C 73.0 . .
N2 K1 H14C 152.4 . .
N1 K1 H14C 82.8 . .
N3 K1 H14C 59.0 . .
N4 K1 H14C 38.8 . .
N1 K1 H14C 91.7 2 .
C12 K1 H14C 82.7 . .
N2 K1 H14C 152.2 2 .
K1 K1 H14C 138.5 2 .
C14 K1 H14C 17.0 . .
P1 K1 H14C 77.1 . .
P2 K1 H14C 158.0 . .
H12C K1 H14C 85.3 . .
N2 P2 N2 106.10(10) . 2
N2 P2 K1 49.41(5) . .
N2 P2 K1 65.37(5) 2 .
N2 P2 K1 65.37(5) . 2
N2 P2 K1 49.41(5) 2 2
K1 P2 K1 54.788(14) . 2
N1 P1 N1 105.64(10) 2 .
N1 P1 K1 54.94(5) 2 2
N1 P1 K1 60.68(5) . 2
N1 P1 K1 60.68(5) 2 .
N1 P1 K1 54.95(5) . .
K1 P1 K1 56.652(15) 2 .
C1 N1 P1 119.81(11) . .
C1 N1 K1 126.71(10) . .
P1 N1 K1 97.75(6) . .
C1 N1 K1 138.30(10) . 2
P1 N1 K1 91.76(6) . 2
K1 N1 K1 67.87(3) . 2
C5 N2 P2 120.01(11) . .
C5 N2 K1 123.51(10) . .
P2 N2 K1 104.88(6) . .
C5 N2 K1 141.32(10) . 2
P2 N2 K1 87.98(6) . 2
K1 N2 K1 65.27(3) . 2
N3 C12 K1 65.03(9) . .
N3 C12 H12A 109.4 . .
K1 C12 H12A 173.0 . .
N3 C12 H12B 109.4 . .
K1 C12 H12B 76.9 . .
H12A C12 H12B 109.5 . .
N3 C12 H12C 109.6 . .
K1 C12 H12C 70.0 . .
H12A C12 H12C 109.5 . .
H12B C12 H12C 109.5 . .
C14 N4 C10 111.50(16) . .
C14 N4 C13 110.05(18) . .
C10 N4 C13 108.84(17) . .
C14 N4 K1 89.78(11) . .
C10 N4 K1 114.19(10) . .
C13 N4 K1 120.94(13) . .
C12 N3 C9 111.31(15) . .
C12 N3 C11 109.65(16) . .
C9 N3 C11 109.01(15) . .
C12 N3 K1 87.91(10) . .
C9 N3 K1 116.81(10) . .
C11 N3 K1 120.03(12) . .
N1 C1 C4 108.05(15) . .
N1 C1 C3 110.37(15) . .
C4 C1 C3 108.31(16) . .
N1 C1 C2 113.07(14) . .
C4 C1 C2 108.88(18) . .
C3 C1 C2 108.05(18) . .
N2 C5 C8 107.27(14) . .
N2 C5 C6 108.77(14) . .
C8 C5 C6 108.85(14) . .
N2 C5 C7 114.87(13) . .
C8 C5 C7 108.00(15) . .
C6 C5 C7 108.94(15) . .
C5 C6 H6A 109.5 . .
C5 C6 H6B 109.5 . .
H6A C6 H6B 109.5 . .
C5 C6 H6C 109.5 . .
H6A C6 H6C 109.5 . .
H6B C6 H6C 109.5 . .
N4 C10 C9 114.61(16) . .
N4 C10 H10A 108.6 . .
C9 C10 H10A 108.8 . .
N4 C10 H10B 108.4 . .
C9 C10 H10B 108.6 . .
H10A C10 H10B 107.6 . .
C5 C7 H7A 109.6 . .
C5 C7 H7B 109.4 . .
H7A C7 H7B 109.5 . .
C5 C7 H7C 109.4 . .
H7A C7 H7C 109.5 . .
H7B C7 H7C 109.5 . .
N3 C9 C10 114.80(15) . .
N3 C9 H9A 108.7 . .
C10 C9 H9A 108.7 . .
N3 C9 H9B 108.5 . .
C10 C9 H9B 108.4 . .
H9A C9 H9B 107.5 . .
C5 C8 H8A 109.4 . .
C5 C8 H8B 109.5 . .
H8A C8 H8B 109.5 . .
C5 C8 H8C 109.6 . .
H8A C8 H8C 109.5 . .
H8B C8 H8C 109.5 . .
C1 C3 H3A 109.5 . .
C1 C3 H3B 109.6 . .
H3A C3 H3B 109.5 . .
C1 C3 H3C 109.3 . .
H3A C3 H3C 109.5 . .
H3B C3 H3C 109.5 . .
N4 C14 K1 63.95(10) . .
N4 C14 H14A 109.3 . .
K1 C14 H14A 169.5 . .
N4 C14 H14B 109.5 . .
K1 C14 H14B 80.9 . .
H14A C14 H14B 109.5 . .
N4 C14 H14C 109.6 . .
K1 C14 H14C 67.5 . .
H14A C14 H14C 109.5 . .
H14B C14 H14C 109.5 . .
C1 C4 H4A 109.3 . .
C1 C4 H4B 109.6 . .
H4A C4 H4B 109.5 . .
C1 C4 H4C 109.5 . .
H4A C4 H4C 109.5 . .
H4B C4 H4C 109.5 . .
C1 C2 H2A 109.1 . .
C1 C2 H2B 109.3 . .
H2A C2 H2B 109.5 . .
C1 C2 H2C 109.9 . .
H2A C2 H2C 109.5 . .
H2B C2 H2C 109.5 . .
N4 C13 H13A 109.6 . .
N4 C13 H13B 109.4 . .
H13A C13 H13B 109.5 . .
N4 C13 H13C 109.5 . .
H13A C13 H13C 109.5 . .
H13B C13 H13C 109.5 . .
N3 C11 H11A 109.6 . .
N3 C11 H11B 109.4 . .
H11A C11 H11B 109.5 . .
N3 C11 H11C 109.5 . .
H11A C11 H11C 109.5 . .
H11B C11 H11C 109.5 . .

loop_
_geom_bond_atom_site_label_1
_geom_bond_atom_site_label_2
_geom_bond_distance
_geom_bond_site_symmetry_2
K1 N2 2.7923(14) .
K1 N1 2.8469(14) .
K1 N3 2.9025(14) .
K1 N4 2.9404(15) .
K1 N1 3.0060(14) 2
K1 C12 3.1997(19) .
K1 N2 3.2322(14) 2
K1 K1 3.2701(7) 2
K1 C14 3.273(2) .
K1 P1 3.4459(6) .
K1 P2 3.5536(6) .
K1 H12C 3.0091 .
K1 H14C 3.0384 .
P2 N2 1.5949(13) .
P2 N2 1.5949(13) 2
P2 K1 3.5536(6) 2
P1 N1 1.5950(14) 2
P1 N1 1.5951(14) .
P1 K1 3.4459(6) 2
N1 C1 1.478(2) .
N1 K1 3.0061(14) 2
N2 C5 1.4743(19) .
N2 K1 3.2322(14) 2
C12 N3 1.457(2) .
C12 H12A 0.9601 .
C12 H12B 0.9600 .
C12 H12C 0.9599 .
N4 C14 1.449(3) .
N4 C10 1.458(2) .
N4 C13 1.459(3) .
N3 C9 1.458(2) .
N3 C11 1.463(2) .
C1 C4 1.514(3) .
C1 C3 1.529(3) .
C1 C2 1.530(3) .
C5 C8 1.528(2) .
C5 C6 1.528(2) .
C5 C7 1.533(2) .
C6 H6A 0.9600 .
C6 H6B 0.9599 .
C6 H6C 0.9600 .
C10 C9 1.512(3) .
C10 H10A 0.9699 .
C10 H10B 0.9700 .
C7 H7A 0.9599 .
C7 H7B 0.9600 .
C7 H7C 0.9600 .
C9 H9A 0.9699 .
C9 H9B 0.9700 .
C8 H8A 0.9601 .
C8 H8B 0.9599 .
C8 H8C 0.9600 .
C3 H3A 0.9600 .
C3 H3B 0.9601 .
C3 H3C 0.9599 .
C14 H14A 0.9601 .
C14 H14B 0.9600 .
C14 H14C 0.9600 .
C4 H4A 0.9600 .
C4 H4B 0.9598 .
C4 H4C 0.9600 .
C2 H2A 0.9601 .
C2 H2B 0.9599 .
C2 H2C 0.9599 .
C13 H13A 0.9600 .
C13 H13B 0.9600 .
C13 H13C 0.9600 .
C11 H11A 0.9601 .
C11 H11B 0.9599 .
C11 H11C 0.9600 .
